data_7038459
loop_
_publ_author_name
'McKeown, P.'
'Davidson, M. G.'
'Lowe, J. P.'
'Mahon, M. F.'
'Thomas, L. H.'
'Woodman, T. J.'
'Jones, M. D.'

_publ_section_title
;
 Aminopiperidine based complexes for lactide polymerisation.
;
_journal_issue 12
_journal_name_full 'Dalton transactions (Cambridge, England : 2003)'
_journal_page_first 5374
_journal_page_last 5387
_journal_paper_doi 10.1039/c5dt04695e
_journal_volume 45
_journal_year 2016
_chemical_formula_sum 'C26 H39 Al N2 O'
_chemical_formula_weight 422.57
_space_group_crystal_system monoclinic
_space_group_IT_number 14
_space_group_name_Hall '-P 2ybc'
_space_group_name_H-M_alt 'P 1 21/c 1'
_symmetry_space_group_name_Hall '-P 2ybc'
_symmetry_space_group_name_H-M 'P 1 21/c 1'
_atom_sites_solution_hydrogens geom
_atom_sites_solution_primary difmap
_audit_creation_method SHELXL-2014/7
_audit_update_record
;
2015-10-20 deposited with the CCDC.
2016-02-18 downloaded from the CCDC.
;
_cell_angle_alpha 90
_cell_angle_beta 97.752(4)
_cell_angle_gamma 90
_cell_formula_units_Z 4
_cell_length_a 7.4788(3)
_cell_length_b 14.4657(6)
_cell_length_c 21.7312(11)
_cell_measurement_reflns_used 1230
_cell_measurement_temperature 150(2)
_cell_measurement_theta_max 70.3610
_cell_measurement_theta_min 6.7070
_cell_volume 2329.53(18)
_computing_cell_refinement
;
CrysAlisPro, Agilent Technologies,
Version 1.171.37.35 (release 13-08-2014 CrysAlis171 .NET)
(compiled Aug 13 2014,18:06:01)
;
_computing_data_collection
;
CrysAlisPro, Agilent Technologies,
Version 1.171.37.35 (release 13-08-2014 CrysAlis171 .NET)
(compiled Aug 13 2014,18:06:01)
;
_computing_data_reduction
;
CrysAlisPro, Agilent Technologies,
Version 1.171.37.35 (release 13-08-2014 CrysAlis171 .NET)
(compiled Aug 13 2014,18:06:01)
;
_computing_structure_refinement 'SHELXL-2014/7 (Sheldrick, 2014)'
_computing_structure_solution SHELXS
_diffrn_ambient_environment N~2~
_diffrn_ambient_temperature 150(2)
_diffrn_detector 'CCD plate'
_diffrn_detector_area_resol_mean 8.1150
_diffrn_detector_type EosS2
_diffrn_measured_fraction_theta_full 0.995
_diffrn_measured_fraction_theta_max 0.995
_diffrn_measurement_device 'four-circle diffractometer'
_diffrn_measurement_device_type 'SuperNova, Dual, Cu at zero, EosS2'
_diffrn_radiation_monochromator mirror
_diffrn_radiation_probe x-ray
_diffrn_radiation_type 'Cu K\a'
_diffrn_radiation_wavelength 1.54184
_diffrn_reflns_av_unetI/netI 0.0889
_diffrn_reflns_Laue_measured_fraction_full 0.995
_diffrn_reflns_Laue_measured_fraction_max 0.995
_diffrn_reflns_limit_h_max 8
_diffrn_reflns_limit_h_min -8
_diffrn_reflns_limit_k_max 17
_diffrn_reflns_limit_k_min -17
_diffrn_reflns_limit_l_max 25
_diffrn_reflns_limit_l_min -3
_diffrn_reflns_number 4091
_diffrn_reflns_point_group_measured_fraction_full 0.995
_diffrn_reflns_point_group_measured_fraction_max 0.995
_diffrn_reflns_theta_full 66.577
_diffrn_reflns_theta_max 66.577
_diffrn_reflns_theta_min 6.456
_diffrn_source 'sealed X-ray tube'
_diffrn_source_type 'SuperNova (Cu) X-ray Source'
_exptl_absorpt_coefficient_mu 0.899
_exptl_absorpt_correction_T_max 1.00000
_exptl_absorpt_correction_T_min 0.46886
_exptl_absorpt_correction_type multi-scan
_exptl_absorpt_process_details
;
CrysAlisPro, Agilent Technologies,
Version 1.171.37.35 (release 13-08-2014 CrysAlis171 .NET)
(compiled Aug 13 2014,18:06:01)
Empirical absorption correction using spherical harmonics,
 implemented in SCALE3 ABSPACK scaling algorithm.
;
_exptl_crystal_density_diffrn 1.205
_exptl_crystal_description plate
_exptl_crystal_F_000 920
_exptl_crystal_size_max 0.200
_exptl_crystal_size_mid 0.100
_exptl_crystal_size_min 0.050
_refine_diff_density_max 0.935
_refine_diff_density_min -0.608
_refine_diff_density_rms 0.086
_refine_ls_extinction_method none
_refine_ls_goodness_of_fit_ref 1.120
_refine_ls_hydrogen_treatment constr
_refine_ls_matrix_type full
_refine_ls_number_parameters 275
_refine_ls_number_reflns 4091
_refine_ls_number_restraints 0
_refine_ls_restrained_S_all 1.120
_refine_ls_R_factor_all 0.1215
_refine_ls_R_factor_gt 0.0970
_refine_ls_shift/su_max 0.000
_refine_ls_shift/su_mean 0.000
_refine_ls_structure_factor_coef Fsqd
_refine_ls_weighting_details 'w=1/[\s^2^(Fo^2^)+(0.0155P)^2^+8.2888P] where P=(Fo^2^+2Fc^2^)/3'
_refine_ls_weighting_scheme calc
_refine_ls_wR_factor_gt 0.2046
_refine_ls_wR_factor_ref 0.2156
_reflns_Friedel_coverage 0.000
_reflns_number_gt 3087
_reflns_number_total 4091
_reflns_threshold_expression 'I > 2\s(I)'
_cod_data_source_file c5dt04695e2.cif
_cod_data_source_block Al_6_Me2
_cod_depositor_comments 'Adding full bibliography for 7038454--7038468.cif.'
_cod_database_code 7038459
_shelx_shelxl_version_number 2014/7
_shelx_space_group_comment
;
The symmetry employed for this shelxl refinement is uniquely defined
by the following loop, which should always be used as a source of
symmetry information in preference to the above space-group names.
They are only intended as comments.
;
_shelx_estimated_absorpt_t_min 0.841
_shelx_estimated_absorpt_t_max 0.956

loop_
_space_group_symop_operation_xyz
'x, y, z'
'-x, y+1/2, -z+1/2'
'-x, -y, -z'
'x, -y-1/2, z-1/2'

loop_
_atom_site_label
_atom_site_type_symbol
_atom_site_fract_x
_atom_site_fract_y
_atom_site_fract_z
_atom_site_U_iso_or_equiv
_atom_site_adp_type
_atom_site_occupancy
_atom_site_site_symmetry_order
_atom_site_calc_flag
_atom_site_refinement_flags_posn
_atom_site_refinement_flags_adp
Al1 Al 0.46395(19) 0.16445(10) 0.39829(7) 0.0233(3) Uani 1 1 d . .
O1 O 0.3661(5) 0.0533(2) 0.36800(18) 0.0285(8) Uani 1 1 d . .
N1 N 0.6498(5) 0.0886(3) 0.4532(2) 0.0240(9) Uani 1 1 d . .
C1 C 0.5533(7) 0.2134(4) 0.3237(3) 0.0342(13) Uani 1 1 d . .
H1A H 0.6849 0.2073 0.3282 0.051 Uiso 1 1 calc R U
H1B H 0.5201 0.2788 0.3185 0.051 Uiso 1 1 calc R U
H1C H 0.4994 0.1785 0.2872 0.051 Uiso 1 1 calc R U
N2 N 0.6108(8) 0.2689(4) 0.4600(3) 0.0570(17) Uani 1 1 d . .
H2 H 0.5438 0.2681 0.4968 0.068 Uiso 1 1 calc R U
C2 C 0.2335(7) 0.2081(4) 0.4248(3) 0.0327(12) Uani 1 1 d . .
H2A H 0.1389 0.2088 0.3890 0.049 Uiso 1 1 calc R U
H2B H 0.2500 0.2706 0.4420 0.049 Uiso 1 1 calc R U
H2C H 0.1983 0.1662 0.4566 0.049 Uiso 1 1 calc R U
C3 C 0.4141(6) -0.0336(3) 0.3686(2) 0.0217(10) Uani 1 1 d . .
C4 C 0.3112(6) -0.1007(3) 0.3315(2) 0.0214(10) Uani 1 1 d . .
C5 C 0.3716(6) -0.1909(3) 0.3341(2) 0.0243(11) Uani 1 1 d . .
H5 H 0.3026 -0.2357 0.3093 0.029 Uiso 1 1 calc R U
C6 C 0.5311(7) -0.2206(3) 0.3720(2) 0.0265(11) Uani 1 1 d . .
C7 C 0.6264(7) -0.1558(4) 0.4085(2) 0.0279(11) Uani 1 1 d . .
H7 H 0.7322 -0.1741 0.4349 0.033 Uiso 1 1 calc R U
C8 C 0.5716(6) -0.0622(3) 0.4080(2) 0.0229(10) Uani 1 1 d . .
C9 C 0.1392(6) -0.0728(3) 0.2895(2) 0.0230(10) Uani 1 1 d . .
C10 C 0.1870(7) -0.0041(4) 0.2395(2) 0.0299(12) Uani 1 1 d . .
H10A H 0.2495 0.0503 0.2600 0.036 Uiso 1 1 calc R U
H10B H 0.2699 -0.0342 0.2138 0.036 Uiso 1 1 calc R U
C11 C 0.0152(7) 0.0278(4) 0.1976(3) 0.0367(14) Uani 1 1 d . .
H11 H 0.0484 0.0728 0.1661 0.044 Uiso 1 1 calc R U
C12 C -0.0778(8) -0.0564(5) 0.1644(3) 0.0401(14) Uani 1 1 d . .
H12A H -0.1875 -0.0366 0.1370 0.048 Uiso 1 1 calc R U
H12B H 0.0046 -0.0865 0.1385 0.048 Uiso 1 1 calc R U
C13 C -0.1290(7) -0.1251(4) 0.2129(3) 0.0312(12) Uani 1 1 d . .
H13 H -0.1888 -0.1803 0.1914 0.037 Uiso 1 1 calc R U
C14 C 0.0408(6) -0.1558(4) 0.2555(2) 0.0276(11) Uani 1 1 d . .
H14A H 0.1235 -0.1874 0.2304 0.033 Uiso 1 1 calc R U
H14B H 0.0068 -0.2004 0.2864 0.033 Uiso 1 1 calc R U
C15 C 0.0025(7) -0.0268(3) 0.3278(2) 0.0264(11) Uani 1 1 d . .
H15A H -0.0318 -0.0714 0.3587 0.032 Uiso 1 1 calc R U
H15B H 0.0600 0.0271 0.3506 0.032 Uiso 1 1 calc R U
C16 C -0.1679(6) 0.0051(4) 0.2853(3) 0.0286(11) Uani 1 1 d . .
H16 H -0.2529 0.0356 0.3107 0.034 Uiso 1 1 calc R U
C17 C -0.1122(7) 0.0742(4) 0.2376(3) 0.0355(13) Uani 1 1 d . .
H17A H -0.2210 0.0968 0.2108 0.043 Uiso 1 1 calc R U
H17B H -0.0513 0.1279 0.2595 0.043 Uiso 1 1 calc R U
C18 C -0.2600(7) -0.0777(4) 0.2513(3) 0.0316(12) Uani 1 1 d . .
H18A H -0.3688 -0.0571 0.2237 0.038 Uiso 1 1 calc R U
H18B H -0.2983 -0.1220 0.2818 0.038 Uiso 1 1 calc R U
C19 C 0.5928(8) -0.3199(4) 0.3694(3) 0.0413(15) Uani 1 1 d . .
H19A H 0.6781 -0.3338 0.4065 0.062 Uiso 1 1 calc R U
H19B H 0.6521 -0.3291 0.3323 0.062 Uiso 1 1 calc R U
H19C H 0.4882 -0.3611 0.3677 0.062 Uiso 1 1 calc R U
C20 C 0.6748(6) 0.0008(3) 0.4487(2) 0.0239(10) Uani 1 1 d . .
H20 H 0.7731 -0.0247 0.4757 0.029 Uiso 1 1 calc R U
C21 C 0.7746(7) 0.1375(4) 0.5010(3) 0.0300(12) Uani 1 1 d . .
H21A H 0.7324 0.1306 0.5420 0.036 Uiso 1 1 calc R U
H21B H 0.8966 0.1100 0.5036 0.036 Uiso 1 1 calc R U
C22 C 0.7826(9) 0.2365(4) 0.4851(3) 0.0489(17) Uani 1 1 d . .
H22 H 0.8555 0.2388 0.4498 0.059 Uiso 1 1 calc R U
C23 C 0.8843(8) 0.2968(4) 0.5349(3) 0.0339(13) Uani 1 1 d . .
H23A H 1.0103 0.2746 0.5442 0.041 Uiso 1 1 calc R U
H23B H 0.8276 0.2919 0.5734 0.041 Uiso 1 1 calc R U
C24 C 0.8848(12) 0.3975(5) 0.5146(4) 0.071(3) Uani 1 1 d . .
H24A H 0.9311 0.4362 0.5509 0.086 Uiso 1 1 calc R U
H24B H 0.9682 0.4045 0.4832 0.086 Uiso 1 1 calc R U
C25 C 0.7071(9) 0.4307(4) 0.4886(4) 0.057(2) Uani 1 1 d . .
H25A H 0.7215 0.4911 0.4684 0.068 Uiso 1 1 calc R U
H25B H 0.6356 0.4414 0.5231 0.068 Uiso 1 1 calc R U
C26 C 0.6006(8) 0.3668(4) 0.4416(3) 0.0375(14) Uani 1 1 d . .
H26A H 0.4726 0.3863 0.4357 0.045 Uiso 1 1 calc R U
H26B H 0.6467 0.3734 0.4012 0.045 Uiso 1 1 calc R U

loop_
_atom_site_aniso_label
_atom_site_aniso_U_11
_atom_site_aniso_U_22
_atom_site_aniso_U_33
_atom_site_aniso_U_23
_atom_site_aniso_U_13
_atom_site_aniso_U_12
Al1 0.0185(6) 0.0197(7) 0.0311(8) -0.0010(6) 0.0006(6) 0.0006(6)
O1 0.0242(17) 0.0181(17) 0.040(2) -0.0019(15) -0.0052(16) 0.0000(14)
N1 0.020(2) 0.024(2) 0.027(2) 0.0012(18) 0.0005(17) -0.0022(17)
C1 0.031(3) 0.029(3) 0.047(3) 0.005(3) 0.021(3) -0.001(2)
N2 0.049(3) 0.029(3) 0.082(4) -0.005(3) -0.031(3) 0.000(2)
C2 0.032(3) 0.035(3) 0.033(3) 0.005(2) 0.011(2) 0.006(2)
C3 0.016(2) 0.027(3) 0.023(2) 0.003(2) 0.0084(19) 0.0010(19)
C4 0.019(2) 0.024(2) 0.022(2) 0.0013(19) 0.0082(19) -0.0008(19)
C5 0.023(2) 0.023(3) 0.028(3) -0.004(2) 0.008(2) -0.0038(19)
C6 0.025(2) 0.023(2) 0.032(3) 0.001(2) 0.007(2) 0.000(2)
C7 0.023(2) 0.027(3) 0.033(3) 0.003(2) 0.003(2) 0.005(2)
C8 0.020(2) 0.024(2) 0.026(3) 0.001(2) 0.007(2) -0.0001(19)
C9 0.018(2) 0.026(3) 0.025(3) 0.000(2) 0.005(2) -0.004(2)
C10 0.024(2) 0.037(3) 0.029(3) 0.005(2) 0.003(2) -0.008(2)
C11 0.027(3) 0.047(3) 0.035(3) 0.016(3) 0.002(2) -0.011(3)
C12 0.030(3) 0.056(4) 0.032(3) -0.001(3) -0.005(2) -0.003(3)
C13 0.024(2) 0.035(3) 0.034(3) -0.009(2) 0.002(2) -0.005(2)
C14 0.025(2) 0.024(3) 0.036(3) -0.006(2) 0.010(2) -0.002(2)
C15 0.025(2) 0.025(3) 0.029(3) -0.003(2) 0.005(2) -0.001(2)
C16 0.017(2) 0.029(3) 0.040(3) -0.003(2) 0.004(2) 0.003(2)
C17 0.026(3) 0.027(3) 0.050(4) 0.008(3) -0.008(2) 0.003(2)
C18 0.019(2) 0.034(3) 0.041(3) -0.001(2) -0.001(2) 0.000(2)
C19 0.041(3) 0.031(3) 0.049(4) -0.006(3) -0.007(3) 0.011(3)
C20 0.017(2) 0.029(3) 0.026(3) 0.006(2) 0.0014(19) 0.002(2)
C21 0.027(3) 0.027(3) 0.034(3) 0.000(2) -0.004(2) 0.000(2)
C22 0.048(4) 0.033(3) 0.060(4) -0.007(3) -0.016(3) 0.000(3)
C23 0.033(3) 0.033(3) 0.033(3) -0.002(2) -0.003(2) -0.008(2)
C24 0.079(6) 0.038(4) 0.086(6) -0.004(4) -0.032(5) -0.011(4)
C25 0.047(4) 0.027(3) 0.091(6) -0.009(3) -0.011(4) -0.002(3)
C26 0.039(3) 0.028(3) 0.045(3) 0.002(3) 0.002(3) 0.005(2)

loop_
_atom_type_symbol
_atom_type_description
_atom_type_scat_dispersion_real
_atom_type_scat_dispersion_imag
_atom_type_scat_source
C C 0.0181 0.0091 'International Tables Vol C Tables 4.2.6.8 and 6.1.1.4'
H H 0.0000 0.0000 'International Tables Vol C Tables 4.2.6.8 and 6.1.1.4'
Al Al 0.2130 0.2455 'International Tables Vol C Tables 4.2.6.8 and 6.1.1.4'
N N 0.0311 0.0180 'International Tables Vol C Tables 4.2.6.8 and 6.1.1.4'
O O 0.0492 0.0322 'International Tables Vol C Tables 4.2.6.8 and 6.1.1.4'

loop_
_geom_angle_atom_site_label_1
_geom_angle_atom_site_label_2
_geom_angle_atom_site_label_3
_geom_angle
O1 Al1 C1 100.5(2)
O1 Al1 C2 93.6(2)
C1 Al1 C2 121.9(2)
O1 Al1 N1 86.90(17)
C1 Al1 N1 113.4(2)
C2 Al1 N1 123.5(2)
O1 Al1 N2 161.7(2)
C1 Al1 N2 93.3(3)
C2 Al1 N2 89.2(2)
N1 Al1 N2 76.59(18)
C3 O1 Al1 137.5(3)
C20 N1 C21 116.1(4)
C20 N1 Al1 125.7(4)
C21 N1 Al1 118.1(3)
C22 N2 C26 115.9(5)
C22 N2 Al1 111.1(4)
C26 N2 Al1 119.3(4)
O1 C3 C4 121.6(4)
O1 C3 C8 119.4(4)
C4 C3 C8 119.0(4)
C5 C4 C3 118.2(4)
C5 C4 C9 121.3(4)
C3 C4 C9 120.5(4)
C4 C5 C6 123.7(5)
C7 C6 C5 117.5(5)
C7 C6 C19 122.4(5)
C5 C6 C19 120.1(5)
C6 C7 C8 121.7(5)
C7 C8 C3 119.9(5)
C7 C8 C20 118.5(4)
C3 C8 C20 121.6(5)
C4 C9 C14 113.0(4)
C4 C9 C10 109.4(4)
C14 C9 C10 107.6(4)
C4 C9 C15 110.8(4)
C14 C9 C15 106.5(4)
C10 C9 C15 109.3(4)
C11 C10 C9 110.7(4)
C17 C11 C12 109.7(5)
C17 C11 C10 109.2(5)
C12 C11 C10 109.2(5)
C13 C12 C11 109.4(5)
C14 C13 C18 109.9(4)
C14 C13 C12 109.8(4)
C18 C13 C12 108.8(5)
C13 C14 C9 111.6(4)
C16 C15 C9 110.9(4)
C18 C16 C17 109.4(5)
C18 C16 C15 109.9(4)
C17 C16 C15 108.8(4)
C11 C17 C16 110.1(4)
C16 C18 C13 109.6(4)
N1 C20 C8 127.3(5)
C22 C21 N1 109.9(5)
N2 C22 C21 110.5(5)
N2 C22 C23 115.5(6)
C21 C22 C23 115.1(5)
C22 C23 C24 111.4(5)
C25 C24 C23 113.1(6)
C24 C25 C26 115.3(6)
N2 C26 C25 113.6(5)

loop_
_geom_bond_atom_site_label_1
_geom_bond_atom_site_label_2
_geom_bond_distance
Al1 O1 1.850(4)
Al1 C1 1.967(5)
Al1 C2 1.992(5)
Al1 N1 2.028(4)
Al1 N2 2.211(5)
O1 C3 1.308(6)
N1 C20 1.289(7)
N1 C21 1.480(6)
N2 C22 1.407(8)
N2 C26 1.470(7)
C3 C4 1.421(7)
C3 C8 1.421(7)
C4 C5 1.379(7)
C4 C9 1.527(6)
C5 C6 1.421(7)
C6 C7 1.365(7)
C6 C19 1.512(7)
C7 C8 1.414(7)
C8 C20 1.423(7)
C9 C14 1.543(7)
C9 C10 1.550(7)
C9 C15 1.553(7)
C10 C11 1.542(7)
C11 C17 1.530(8)
C11 C12 1.534(8)
C12 C13 1.534(8)
C13 C14 1.532(7)
C13 C18 1.532(7)
C15 C16 1.540(7)
C16 C18 1.522(7)
C16 C17 1.537(8)
C21 C22 1.476(8)
C22 C23 1.514(8)
C23 C24 1.521(9)
C24 C25 1.454(10)
C25 C26 1.521(8)
